data_7003818
loop_
_publ_author_name
'Suresh, D.'
'Balakrishna, Maravanji S.'
'Rathinasamy, Krishnan'
'Panda, Dulal'
'Mague, Joel T.'

_publ_section_title
;
 Large-bite bis(phosphite) ligand containing mesocyclic thioether
 moieties: synthesis, reactivity, group 11 (CuI, AuI) metal complexes
 and anticancer activity studies on a human cervical cancer (HeLa) cell
 line
;
_journal_issue 17
_journal_name_full 'Dalton Transactions'
_journal_page_first 2285
_journal_page_last 2292
_journal_paper_doi 10.1039/b719904j
_journal_year 2008
_chemical_formula_moiety 'C70 H44 Cu I2.33 N2 O6 P2 S3'
_chemical_formula_sum 'C70 H44 Cu I2.33 N2 O6 P2 S3'
_chemical_formula_weight 1526.83
_chemical_name_systematic
;
?
;
_space_group_IT_number 34
_symmetry_cell_setting orthorhombic
_symmetry_space_group_name_Hall 'P 2 -2n'
_symmetry_space_group_name_H-M 'P n n 2'
_atom_sites_solution_hydrogens geom
_atom_sites_solution_primary direct
_atom_sites_solution_secondary difmap
_audit_creation_method SHELXL-97
_cell_angle_alpha 90.00
_cell_angle_beta 90.00
_cell_angle_gamma 90.00
_cell_formula_units_Z 6
_cell_length_a 38.803(3)
_cell_length_b 13.801(1)
_cell_length_c 17.579(1)
_cell_measurement_reflns_used 9892
_cell_measurement_temperature 100(2)
_cell_measurement_theta_max 23.81
_cell_measurement_theta_min 2.45
_cell_volume 9413.9(11)
_computing_cell_refinement 'Bruker APEX2 (Bruker-AXS, 2006)'
_computing_data_collection 'Bruker APEX2 (Bruker-AXS, 2006)'
_computing_data_reduction 'Bruker SAINT+ (Bruker-AXS, 2006a)'
_computing_molecular_graphics 'Bruker APEX2 (Bruker-AXS, 2006)'
_computing_publication_material 'Bruker APEX2 (Bruker-AXS, 2006)'
_computing_structure_refinement 'SHELXL-97 (Sheldrick, 1997)'
_computing_structure_solution 'SHELXS-97 (Sheldrick, 1997)'
_diffrn_ambient_temperature 100(2)
_diffrn_measured_fraction_theta_full 0.999
_diffrn_measured_fraction_theta_max 0.999
_diffrn_measurement_device_type 'Bruker-AXS Smart APEX CCD area detector'
_diffrn_measurement_method 'phi and omega scans'
_diffrn_radiation_monochromator graphite
_diffrn_radiation_source 'fine-focus sealed tube'
_diffrn_radiation_type MoK\a
_diffrn_radiation_wavelength 0.71073
_diffrn_reflns_av_R_equivalents 0.0819
_diffrn_reflns_av_sigmaI/netI 0.0606
_diffrn_reflns_limit_h_max 44
_diffrn_reflns_limit_h_min -43
_diffrn_reflns_limit_k_max 15
_diffrn_reflns_limit_k_min -15
_diffrn_reflns_limit_l_max 19
_diffrn_reflns_limit_l_min -19
_diffrn_reflns_number 59913
_diffrn_reflns_theta_full 23.82
_diffrn_reflns_theta_max 23.82
_diffrn_reflns_theta_min 1.27
_exptl_absorpt_coefficient_mu 1.702
_exptl_absorpt_correction_T_max 0.8244
_exptl_absorpt_correction_T_min 0.7126
_exptl_absorpt_correction_type multi-scan
_exptl_absorpt_process_details 'SADABS (Sheldrick, 2007)'
_exptl_crystal_colour Yellow-orange
_exptl_crystal_density_diffrn 1.616
_exptl_crystal_density_method 'not measured'
_exptl_crystal_description Block
_exptl_crystal_F_000 4540
_exptl_crystal_size_max 0.16
_exptl_crystal_size_mid 0.14
_exptl_crystal_size_min 0.12
_refine_diff_density_max 1.801
_refine_diff_density_min -1.215
_refine_diff_density_rms 0.109
_refine_ls_abs_structure_details 'Flack H D (1983), Acta Cryst. A39, 876-881'
_refine_ls_abs_structure_Flack 0.254(18)
_refine_ls_extinction_method none
_refine_ls_goodness_of_fit_ref 1.068
_refine_ls_hydrogen_treatment constr
_refine_ls_matrix_type full
_refine_ls_number_parameters 1219
_refine_ls_number_reflns 14459
_refine_ls_number_restraints 112
_refine_ls_restrained_S_all 1.068
_refine_ls_R_factor_all 0.0691
_refine_ls_R_factor_gt 0.0587
_refine_ls_shift/su_max 0.001
_refine_ls_shift/su_mean 0.000
_refine_ls_structure_factor_coef Fsqd
_refine_ls_weighting_details 'calc w=1/[\s^2^(Fo^2^)+(0.0463P)^2^+40.6056P] where P=(Fo^2^+2Fc^2^)/3'
_refine_ls_weighting_scheme calc
_refine_ls_wR_factor_gt 0.1257
_refine_ls_wR_factor_ref 0.1310
_reflns_number_gt 12332
_reflns_number_total 14459
_reflns_threshold_expression >2sigma(I)
_cod_data_source_file b719904j.txt
_cod_data_source_block msb351_0m
_cod_depositor_comments
;
The following automatic conversions were performed:
'_symmetry_cell_setting' value 'Orthorhombic' changed to 'orthorhombic'
according to '/home/saulius/struct/CIF-dictionaries/cif_core.dic'
dictionary named 'cif_core.dic' version 2.4.1 from 2010-06-29.

Automatic conversion script
Id: cif_fix_enum 1527 2010-12-29 10:47:43Z saulius 
;
_cod_original_cell_volume 9414(1)
_cod_original_sg_symbol_H-M Pnn2
_cod_database_code 7003818

loop_
_symmetry_equiv_pos_as_xyz
'x, y, z'
'-x, -y, z'
'x+1/2, -y+1/2, z+1/2'
'-x+1/2, y+1/2, z+1/2'

loop_
_atom_site_label
_atom_site_type_symbol
_atom_site_fract_x
_atom_site_fract_y
_atom_site_fract_z
_atom_site_U_iso_or_equiv
_atom_site_adp_type
_atom_site_occupancy
_atom_site_symmetry_multiplicity
_atom_site_calc_flag
_atom_site_refinement_flags
_atom_site_disorder_assembly
_atom_site_disorder_group
I1 I 0.822885(19) 0.43221(6) 0.43420(5) 0.0613(2) Uani 1 1 d . . .
I2 I 0.821651(16) 0.55768(6) 0.56214(5) 0.05017(19) Uani 1 1 d . . .
I3 I 0.82078(2) 0.68039(9) 0.69332(6) 0.0827(3) Uani 1 1 d . . .
I4 I 0.0000 0.0000 0.14776(6) 0.0465(3) Uani 1 2 d S . .
Cu1 Cu 0.82131(2) 0.57071(7) 0.06305(6) 0.0215(2) Uani 1 1 d . . .
S1 S 0.78814(6) 0.30223(15) 0.04413(12) 0.0231(5) Uani 1 1 d . . .
S2 S 0.95050(5) 0.56537(17) 0.05226(13) 0.0255(5) Uani 1 1 d . . .
S3 S 0.79100(6) 0.83437(16) 0.08397(12) 0.0221(5) Uani 1 1 d . . .
P1 P 0.84991(5) 0.45021(16) 0.00821(12) 0.0188(5) Uani 1 1 d . . .
P2 P 0.85343(6) 0.68717(16) 0.11408(13) 0.0207(5) Uani 1 1 d . . .
O1 O 0.86138(14) 0.3544(4) 0.0516(3) 0.0253(14) Uani 1 1 d . . .
O2 O 0.83463(13) 0.4068(4) -0.0704(3) 0.0175(12) Uani 1 1 d . . .
O3 O 0.88783(14) 0.4806(4) -0.0232(3) 0.0246(14) Uani 1 1 d . . .
O4 O 0.89171(13) 0.6563(4) 0.1388(3) 0.0212(13) Uani 1 1 d . . .
O5 O 0.86449(14) 0.7828(4) 0.0680(3) 0.0245(13) Uani 1 1 d . . .
O6 O 0.84047(14) 0.7313(4) 0.1946(3) 0.0217(13) Uani 1 1 d . . .
N1 N 0.78086(18) 0.5237(5) 0.1295(4) 0.0257(18) Uani 1 1 d . . .
N2 N 0.78135(17) 0.6190(5) -0.0027(4) 0.0209(16) Uani 1 1 d . . .
C1 C 0.8558(2) 0.2612(7) 0.0237(5) 0.026(2) Uani 1 1 d . . .
C2 C 0.8842(2) 0.2051(6) 0.0049(5) 0.023(2) Uani 1 1 d . . .
H2 H 0.9068 0.2287 0.0150 0.027 Uiso 1 1 calc R . .
C3 C 0.8800(2) 0.1167(7) -0.0279(5) 0.029(2) Uani 1 1 d . . .
H3 H 0.8997 0.0796 -0.0418 0.035 Uiso 1 1 calc R . .
C4 C 0.8464(2) 0.0794(6) -0.0414(5) 0.024(2) Uani 1 1 d . . .
C5 C 0.8418(2) -0.0135(6) -0.0739(5) 0.027(2) Uani 1 1 d . . .
H5 H 0.8614 -0.0506 -0.0882 0.032 Uiso 1 1 calc R . .
C6 C 0.8097(3) -0.0502(6) -0.0848(5) 0.033(2) Uani 1 1 d . . .
H6 H 0.8068 -0.1109 -0.1095 0.040 Uiso 1 1 calc R . .
C7 C 0.7806(2) 0.0024(7) -0.0592(5) 0.029(2) Uani 1 1 d . . .
H7 H 0.7583 -0.0252 -0.0647 0.035 Uiso 1 1 calc R . .
C8 C 0.7840(2) 0.0921(6) -0.0267(5) 0.025(2) Uani 1 1 d . . .
H8 H 0.7641 0.1263 -0.0098 0.030 Uiso 1 1 calc R . .
C9 C 0.8179(2) 0.1346(6) -0.0184(5) 0.025(2) Uani 1 1 d . . .
C10 C 0.8220(2) 0.2279(6) 0.0137(5) 0.0190(18) Uani 1 1 d . . .
C11 C 0.7759(2) 0.3612(6) -0.0410(5) 0.0198(19) Uani 1 1 d . . .
C12 C 0.7402(2) 0.3692(6) -0.0596(5) 0.027(2) Uani 1 1 d . . .
C13 C 0.7130(2) 0.3320(7) -0.0127(5) 0.027(2) Uani 1 1 d . . .
H13 H 0.7187 0.2962 0.0317 0.033 Uiso 1 1 calc R . .
C14 C 0.6793(2) 0.3465(7) -0.0301(6) 0.033(2) Uani 1 1 d . . .
H14 H 0.6618 0.3209 0.0019 0.040 Uiso 1 1 calc R . .
C15 C 0.6704(2) 0.3992(7) -0.0952(6) 0.038(3) Uani 1 1 d . . .
H15 H 0.6467 0.4109 -0.1056 0.046 Uiso 1 1 calc R . .
C16 C 0.6948(2) 0.4344(7) -0.1447(6) 0.040(3) Uani 1 1 d . . .
H16 H 0.6880 0.4666 -0.1900 0.048 Uiso 1 1 calc R . .
C17 C 0.7305(2) 0.4223(7) -0.1275(6) 0.031(2) Uani 1 1 d . . .
C18 C 0.7565(2) 0.4574(6) -0.1746(5) 0.026(2) Uani 1 1 d . . .
H18 H 0.7504 0.4881 -0.2211 0.031 Uiso 1 1 calc R . .
C19 C 0.7901(2) 0.4492(6) -0.1564(5) 0.0206(19) Uani 1 1 d . . .
H19 H 0.8072 0.4732 -0.1902 0.025 Uiso 1 1 calc R . .
C20 C 0.80001(18) 0.4048(6) -0.0871(4) 0.0158(18) Uani 1 1 d . . .
C21 C 0.8944(2) 0.5748(6) -0.0461(5) 0.021(2) Uani 1 1 d . . .
C22 C 0.8747(2) 0.6177(7) -0.1025(5) 0.028(2) Uani 1 1 d . . .
H22 H 0.8556 0.5839 -0.1233 0.034 Uiso 1 1 calc R . .
C23 C 0.8825(2) 0.7081(7) -0.1283(6) 0.037(2) Uani 1 1 d . . .
H23 H 0.8687 0.7364 -0.1670 0.044 Uiso 1 1 calc R . .
C24 C 0.9111(2) 0.7614(7) -0.0984(6) 0.035(2) Uani 1 1 d . . .
C25 C 0.9210(3) 0.8516(7) -0.1251(7) 0.041(3) Uani 1 1 d . . .
H25 H 0.9091 0.8789 -0.1672 0.050 Uiso 1 1 calc R . .
C26 C 0.9474(3) 0.9024(7) -0.0928(7) 0.045(3) Uani 1 1 d . . .
H26 H 0.9535 0.9639 -0.1131 0.054 Uiso 1 1 calc R . .
C27 C 0.9658(3) 0.8662(7) -0.0306(6) 0.040(3) Uani 1 1 d . . .
H27 H 0.9835 0.9029 -0.0068 0.048 Uiso 1 1 calc R . .
C28 C 0.9571(2) 0.7749(7) -0.0053(6) 0.037(3) Uani 1 1 d . . .
H28 H 0.9698 0.7484 0.0361 0.045 Uiso 1 1 calc R . .
C29 C 0.9302(2) 0.7181(6) -0.0379(5) 0.0204(19) Uani 1 1 d . . .
C30 C 0.9216(2) 0.6229(6) -0.0129(5) 0.022(2) Uani 1 1 d . . .
C31 C 0.9237(2) 0.5104(6) 0.1223(4) 0.0179(18) Uani 1 1 d . . .
C32 C 0.9322(2) 0.4128(6) 0.1446(5) 0.0221(19) Uani 1 1 d . . .
C33 C 0.9563(2) 0.3540(6) 0.1060(5) 0.023(2) Uani 1 1 d . . .
H33 H 0.9677 0.3782 0.0622 0.027 Uiso 1 1 calc R . .
C34 C 0.9632(2) 0.2624(7) 0.1316(5) 0.030(2) Uani 1 1 d . . .
H34 H 0.9784 0.2216 0.1038 0.035 Uiso 1 1 calc R . .
C35 C 0.9478(2) 0.2285(7) 0.1995(5) 0.028(2) Uani 1 1 d . . .
H35 H 0.9539 0.1664 0.2184 0.034 Uiso 1 1 calc R . .
C36 C 0.9251(2) 0.2812(7) 0.2371(5) 0.030(2) Uani 1 1 d . . .
H36 H 0.9157 0.2571 0.2832 0.036 Uiso 1 1 calc R . .
C37 C 0.9146(2) 0.3739(7) 0.2096(5) 0.026(2) Uani 1 1 d . . .
C38 C 0.8886(2) 0.4299(7) 0.2475(5) 0.024(2) Uani 1 1 d . . .
H38 H 0.8773 0.4050 0.2913 0.029 Uiso 1 1 calc R . .
C39 C 0.8805(2) 0.5184(7) 0.2204(5) 0.025(2) Uani 1 1 d . . .
H39 H 0.8621 0.5538 0.2431 0.030 Uiso 1 1 calc R . .
C40 C 0.8985(2) 0.5587(6) 0.1596(5) 0.022(2) Uani 1 1 d . . .
C41 C 0.8594(2) 0.8758(6) 0.0991(5) 0.022(2) Uani 1 1 d . . .
C42 C 0.8891(2) 0.9319(6) 0.1141(5) 0.023(2) Uani 1 1 d . . .
H42 H 0.9115 0.9083 0.1024 0.028 Uiso 1 1 calc R . .
C43 C 0.8844(2) 1.0213(6) 0.1460(5) 0.028(2) Uani 1 1 d . . .
H43 H 0.9041 1.0595 0.1579 0.034 Uiso 1 1 calc R . .
C44 C 0.8510(2) 1.0589(6) 0.1619(5) 0.023(2) Uani 1 1 d . . .
C45 C 0.8461(2) 1.1505(6) 0.1955(5) 0.029(2) Uani 1 1 d . . .
H45 H 0.8658 1.1881 0.2084 0.035 Uiso 1 1 calc R . .
C46 C 0.8139(3) 1.1878(7) 0.2105(5) 0.033(2) Uani 1 1 d . . .
H46 H 0.8112 1.2482 0.2358 0.040 Uiso 1 1 calc R . .
C47 C 0.7850(3) 1.1331(7) 0.1871(5) 0.035(2) Uani 1 1 d . . .
H47 H 0.7626 1.1598 0.1924 0.042 Uiso 1 1 calc R . .
C48 C 0.7888(2) 1.0437(6) 0.1575(5) 0.0216(19) Uani 1 1 d . . .
H48 H 0.7687 1.0069 0.1464 0.026 Uiso 1 1 calc R . .
C49 C 0.8209(2) 1.0031(6) 0.1425(5) 0.0225(19) Uani 1 1 d . . .
C50 C 0.8265(2) 0.9090(6) 0.1104(4) 0.0172(18) Uani 1 1 d . . .
C51 C 0.7807(2) 0.7750(6) 0.1712(5) 0.0192(19) Uani 1 1 d . . .
C52 C 0.7446(2) 0.7677(6) 0.1917(5) 0.0172(18) Uani 1 1 d . . .
C53 C 0.7182(2) 0.8049(6) 0.1494(6) 0.0236(19) Uani 1 1 d . . .
H53 H 0.7233 0.8427 0.1057 0.028 Uiso 1 1 calc R . .
C54 C 0.6848(3) 0.7890(7) 0.1685(6) 0.036(2) Uani 1 1 d . . .
H54 H 0.6669 0.8104 0.1359 0.043 Uiso 1 1 calc R . .
C55 C 0.6768(2) 0.7402(8) 0.2375(6) 0.037(2) Uani 1 1 d . . .
H55 H 0.6534 0.7320 0.2526 0.045 Uiso 1 1 calc R . .
C56 C 0.7025(2) 0.7056(6) 0.2812(5) 0.027(2) Uani 1 1 d . . .
H56 H 0.6970 0.6726 0.3270 0.033 Uiso 1 1 calc R . .
C57 C 0.7371(2) 0.7169(6) 0.2608(5) 0.023(2) Uani 1 1 d . . .
C58 C 0.7642(2) 0.6795(6) 0.3078(5) 0.026(2) Uani 1 1 d . . .
H58 H 0.7588 0.6489 0.3547 0.031 Uiso 1 1 calc R . .
C59 C 0.7976(2) 0.6876(6) 0.2855(5) 0.023(2) Uani 1 1 d . . .
H59 H 0.8155 0.6646 0.3175 0.027 Uiso 1 1 calc R . .
C60 C 0.8054(2) 0.7299(6) 0.2156(5) 0.022(2) Uani 1 1 d . . .
C61 C 0.7831(3) 0.4736(7) 0.1939(6) 0.035(2) Uani 1 1 d . . .
H61 H 0.8051 0.4616 0.2154 0.042 Uiso 1 1 calc R . .
C62 C 0.7540(3) 0.4385(8) 0.2304(6) 0.049(3) Uani 1 1 d . . .
H62 H 0.7563 0.4017 0.2758 0.059 Uiso 1 1 calc R . .
C63 C 0.7214(3) 0.4573(9) 0.2004(8) 0.059(4) Uani 1 1 d . . .
H63 H 0.7010 0.4363 0.2253 0.070 Uiso 1 1 calc R . .
C64 C 0.7203(3) 0.5082(8) 0.1323(8) 0.054(3) Uani 1 1 d . . .
H64 H 0.6986 0.5203 0.1090 0.065 Uiso 1 1 calc R . .
C65 C 0.7502(2) 0.5423(7) 0.0971(6) 0.032(2) Uani 1 1 d . . .
C66 C 0.7507(3) 0.5988(7) 0.0269(6) 0.035(2) Uani 1 1 d . . .
C67 C 0.7197(3) 0.6277(9) -0.0111(7) 0.051(3) Uani 1 1 d . . .
H67 H 0.6976 0.6120 0.0088 0.061 Uiso 1 1 calc R . .
C68 C 0.7232(4) 0.6781(10) -0.0761(10) 0.077(5) Uani 1 1 d . . .
H68 H 0.7030 0.6979 -0.1022 0.092 Uiso 1 1 calc R . .
C69 C 0.7551(4) 0.7026(8) -0.1070(7) 0.052(3) Uani 1 1 d . . .
H69 H 0.7575 0.7383 -0.1529 0.063 Uiso 1 1 calc R . .
C70 C 0.7829(3) 0.6708(7) -0.0653(7) 0.041(3) Uani 1 1 d . . .
H70 H 0.8051 0.6879 -0.0833 0.050 Uiso 1 1 calc R . .
Cu2 Cu 1.0000 0.5000 0.53953(8) 0.0318(4) Uani 1 2 d SD . .
P3 P 0.97853(6) 0.37542(19) 0.47815(13) 0.0282(6) Uani 1 1 d . . .
S4 S 0.99259(6) 0.20960(17) 0.61773(13) 0.0294(5) Uani 1 1 d . . .
S5 S 1.0000 0.5000 0.26414(18) 0.0483(11) Uani 1 2 d S . .
O7 O 0.94335(14) 0.3289(5) 0.5135(3) 0.0276(15) Uani 1 1 d . . .
O8 O 1.00142(16) 0.2800(5) 0.4626(3) 0.0364(17) Uani 1 1 d . . .
O9 O 0.96446(14) 0.3916(5) 0.3924(3) 0.0262(14) Uani 1 1 d . . .
C71 C 0.9361(2) 0.3314(7) 0.5908(5) 0.032(2) Uani 1 1 d . . .
C72 C 0.9074(2) 0.3852(7) 0.6137(5) 0.029(2) Uani 1 1 d . . .
H72 H 0.8926 0.4129 0.5765 0.034 Uiso 1 1 calc R . .
C73 C 0.9005(2) 0.3980(7) 0.6884(5) 0.032(2) Uani 1 1 d . . .
H73 H 0.8815 0.4374 0.7026 0.038 Uiso 1 1 calc R . .
C74 C 0.9207(2) 0.3545(6) 0.7462(5) 0.023(2) Uani 1 1 d . . .
C75 C 0.9158(2) 0.3723(6) 0.8236(5) 0.031(2) Uani 1 1 d . . .
H75 H 0.8970 0.4115 0.8390 0.038 Uiso 1 1 calc R . .
C76 C 0.9368(2) 0.3362(7) 0.8772(6) 0.030(2) Uani 1 1 d . . .
H76 H 0.9337 0.3531 0.9292 0.037 Uiso 1 1 calc R . .
C77 C 0.9639(2) 0.2719(7) 0.8550(5) 0.031(2) Uani 1 1 d . . .
H77 H 0.9779 0.2429 0.8929 0.038 Uiso 1 1 calc R . .
C78 C 0.9698(2) 0.2517(7) 0.7810(6) 0.036(2) Uani 1 1 d . . .
H78 H 0.9879 0.2085 0.7678 0.043 Uiso 1 1 calc R . .
C79 C 0.9495(2) 0.2937(6) 0.7229(5) 0.023(2) Uani 1 1 d . . .
C80 C 0.9568(2) 0.2809(6) 0.6434(5) 0.026(2) Uani 1 1 d . . .
C81 C 0.9794(2) 0.1496(7) 0.5340(5) 0.028(2) Uani 1 1 d . . .
C82 C 0.9619(3) 0.0572(7) 0.5359(6) 0.042(3) Uani 1 1 d . . .
C83 C 0.9524(3) 0.0131(8) 0.6051(7) 0.043(3) Uani 1 1 d . . .
H83 H 0.9577 0.0437 0.6521 0.052 Uiso 1 1 calc R . .
C84 C 0.9344(3) -0.0786(8) 0.6049(7) 0.055(3) Uani 1 1 d U . .
H84 H 0.9282 -0.1111 0.6504 0.066 Uiso 1 1 calc R . .
C85 C 0.9268(3) -0.1172(9) 0.5313(8) 0.060(3) Uani 1 1 d U . .
H85 H 0.9142 -0.1761 0.5288 0.072 Uiso 1 1 calc R . .
C86 C 0.9358(3) -0.0774(9) 0.4684(8) 0.055(3) Uani 1 1 d U . .
H86 H 0.9303 -0.1100 0.4224 0.066 Uiso 1 1 calc R . .
C87 C 0.9536(3) 0.0130(9) 0.4634(8) 0.058(4) Uani 1 1 d . . .
C88 C 0.9632(3) 0.0583(12) 0.3948(7) 0.066(4) Uani 1 1 d . . .
H88 H 0.9581 0.0280 0.3476 0.079 Uiso 1 1 calc R . .
C89 C 0.9795(3) 0.1435(10) 0.3956(7) 0.055(3) Uani 1 1 d . . .
H89 H 0.9865 0.1731 0.3493 0.066 Uiso 1 1 calc R . .
C90 C 0.9863(2) 0.1888(8) 0.4651(6) 0.034(2) Uani 1 1 d . . .
C91 C 0.9513(2) 0.4826(7) 0.3768(4) 0.021(2) Uani 1 1 d . . .
C92 C 0.9201(2) 0.5103(7) 0.4158(5) 0.026(2) Uani 1 1 d . . .
H92 H 0.9098 0.4683 0.4520 0.031 Uiso 1 1 calc R . .
C93 C 0.9056(2) 0.5993(7) 0.3995(5) 0.030(2) Uani 1 1 d . . .
H93 H 0.8852 0.6184 0.4250 0.036 Uiso 1 1 calc R . .
C94 C 0.9204(2) 0.6613(7) 0.3464(5) 0.030(2) Uani 1 1 d . . .
C95 C 0.9044(2) 0.7496(7) 0.3288(5) 0.033(2) Uani 1 1 d . . .
H95 H 0.8836 0.7677 0.3535 0.039 Uiso 1 1 calc R . .
C96 C 0.9191(4) 0.8104(8) 0.2748(7) 0.056(3) Uani 1 1 d . . .
H96 H 0.9080 0.8700 0.2631 0.067 Uiso 1 1 calc R . .
C97 C 0.9497(3) 0.7864(9) 0.2374(7) 0.052(3) Uani 1 1 d . . .
H97 H 0.9599 0.8295 0.2017 0.062 Uiso 1 1 calc R . .
C98 C 0.9639(3) 0.7027(9) 0.2530(5) 0.042(3) Uani 1 1 d . . .
H98 H 0.9845 0.6864 0.2265 0.050 Uiso 1 1 calc R . .
C99 C 0.95082(19) 0.6329(7) 0.3076(5) 0.028(2) Uani 1 1 d . . .
C100 C 0.9662(2) 0.5435(8) 0.3240(5) 0.032(2) Uani 1 1 d . . .
N3 N 1.0348(3) 0.4280(9) 0.6080(6) 0.028(4) Uani 0.50 1 d PDU . .
N4 N 0.9804(3) 0.5297(10) 0.6447(4) 0.039(4) Uani 0.50 1 d PDU . .
C101 C 1.0626(3) 0.3751(10) 0.5886(9) 0.023(4) Uani 0.50 1 d PDU . .
H10A H 1.0682 0.3683 0.5357 0.028 Uiso 0.50 1 d PR . .
C102 C 1.0842(4) 0.3281(12) 0.6398(8) 0.043(5) Uani 0.50 1 d PDU . .
H10B H 1.1046 0.2933 0.6252 0.052 Uiso 0.50 1 d PR . .
C103 C 1.0752(5) 0.3335(15) 0.7164(9) 0.037(5) Uani 0.50 1 d PDU . .
H10C H 1.0883 0.2980 0.7534 0.045 Uiso 0.50 1 d PR . .
C104 C 1.0476(5) 0.3910(13) 0.7411(11) 0.024(5) Uani 0.50 1 d PDU . .
H10D H 1.0420 0.3981 0.7940 0.029 Uiso 0.50 1 d PR . .
C105 C 1.0292(3) 0.4375(11) 0.6827(7) 0.024(4) Uani 0.50 1 d PDU . .
C106 C 1.0000 0.5000 0.7026(6) 0.022(3) Uani 1 2 d SDU . .
C107 C 0.9895(4) 0.5251(11) 0.7763(8) 0.032(5) Uani 0.50 1 d PDU . .
H10E H 1.0025 0.5030 0.8193 0.038 Uiso 0.50 1 d PR . .
C108 C 0.9603(4) 0.5821(15) 0.7862(12) 0.047(6) Uani 0.50 1 d PDU . .
H10F H 0.9545 0.6024 0.8369 0.057 Uiso 0.50 1 d PR . .
C109 C 0.9407(6) 0.6131(15) 0.7239(9) 0.031(6) Uani 0.50 1 d PDU . .
H10G H 0.9203 0.6514 0.7315 0.037 Uiso 0.50 1 d PR . .
C110 C 0.9526(4) 0.5841(12) 0.6521(10) 0.035(5) Uani 0.50 1 d PDU . .
H11A H 0.9396 0.6044 0.6085 0.041 Uiso 0.50 1 d PR . .

loop_
_atom_site_aniso_label
_atom_site_aniso_U_11
_atom_site_aniso_U_22
_atom_site_aniso_U_33
_atom_site_aniso_U_23
_atom_site_aniso_U_13
_atom_site_aniso_U_12
I1 0.0303(4) 0.0606(5) 0.0929(7) 0.0103(5) 0.0059(4) -0.0053(4)
I2 0.0339(3) 0.0497(4) 0.0669(5) 0.0162(4) -0.0048(4) -0.0014(3)
I3 0.0603(6) 0.1123(8) 0.0754(6) 0.0204(6) -0.0262(5) -0.0033(6)
I4 0.0510(6) 0.0281(5) 0.0605(7) 0.000 0.000 0.0008(4)
Cu1 0.0191(5) 0.0218(5) 0.0235(5) -0.0013(5) -0.0011(5) -0.0004(5)
S1 0.0279(12) 0.0235(11) 0.0178(11) 0.0006(9) -0.0012(9) 0.0036(9)
S2 0.0149(10) 0.0371(12) 0.0245(12) -0.0015(11) 0.0022(9) -0.0018(10)
S3 0.0221(11) 0.0260(12) 0.0182(11) 0.0018(9) -0.0002(9) -0.0073(9)
P1 0.0168(11) 0.0184(11) 0.0212(12) -0.0032(9) -0.0034(9) 0.0006(9)
P2 0.0177(11) 0.0230(12) 0.0213(12) -0.0022(10) 0.0008(9) 0.0007(10)
O1 0.023(3) 0.021(3) 0.032(4) 0.002(3) -0.015(3) -0.003(2)
O2 0.020(3) 0.020(3) 0.012(3) 0.004(2) -0.003(2) -0.002(2)
O3 0.017(3) 0.025(3) 0.031(3) -0.004(3) 0.007(3) 0.003(3)
O4 0.013(3) 0.032(3) 0.019(3) -0.001(3) -0.001(2) 0.003(2)
O5 0.020(3) 0.030(3) 0.024(3) -0.001(3) 0.008(3) -0.001(3)
O6 0.019(3) 0.029(3) 0.017(3) -0.002(3) 0.006(2) 0.004(3)
N1 0.027(4) 0.018(4) 0.032(5) -0.016(3) 0.006(3) -0.008(3)
N2 0.017(4) 0.015(4) 0.031(4) -0.008(3) -0.008(3) -0.005(3)
C1 0.017(5) 0.036(6) 0.024(5) -0.007(4) -0.007(4) -0.005(4)
C2 0.029(5) 0.017(5) 0.022(5) 0.011(4) -0.006(4) 0.006(4)
C3 0.026(5) 0.035(6) 0.026(5) -0.004(4) 0.008(4) 0.014(4)
C4 0.038(5) 0.021(5) 0.014(4) -0.001(4) 0.000(4) -0.002(4)
C5 0.040(6) 0.022(5) 0.018(5) 0.005(4) 0.006(4) 0.002(4)
C6 0.061(7) 0.016(5) 0.024(5) -0.005(4) 0.001(5) 0.002(5)
C7 0.037(5) 0.029(5) 0.022(5) 0.010(4) -0.010(4) -0.013(4)
C8 0.038(5) 0.022(5) 0.015(4) -0.001(4) -0.013(4) -0.004(4)
C9 0.037(5) 0.022(5) 0.016(4) 0.000(4) -0.014(4) -0.004(4)
C10 0.016(4) 0.023(5) 0.018(4) 0.002(4) -0.001(3) 0.004(4)
C11 0.023(5) 0.020(5) 0.017(5) -0.007(4) 0.000(4) 0.001(4)
C12 0.030(5) 0.013(4) 0.037(6) -0.001(4) -0.009(4) 0.004(4)
C13 0.026(5) 0.025(5) 0.030(5) 0.001(4) -0.002(4) -0.008(4)
C14 0.009(4) 0.040(6) 0.051(6) 0.005(5) 0.000(4) -0.003(4)
C15 0.027(5) 0.034(6) 0.054(7) -0.002(5) -0.012(5) 0.003(4)
C16 0.027(6) 0.034(6) 0.057(7) 0.011(5) -0.018(5) 0.005(5)
C17 0.032(5) 0.022(5) 0.040(6) -0.018(4) -0.014(4) -0.006(4)
C18 0.026(5) 0.027(5) 0.025(5) -0.003(4) -0.007(4) -0.005(4)
C19 0.030(5) 0.018(5) 0.014(4) -0.002(4) -0.003(4) 0.001(4)
C20 0.005(4) 0.020(4) 0.022(5) -0.008(4) -0.005(3) -0.001(3)
C21 0.020(4) 0.014(4) 0.030(5) -0.008(4) 0.002(4) -0.001(4)
C22 0.025(5) 0.036(6) 0.024(5) 0.006(4) -0.007(4) -0.009(4)
C23 0.029(5) 0.032(6) 0.049(6) 0.001(5) -0.003(5) -0.004(4)
C24 0.028(5) 0.034(6) 0.043(6) -0.007(5) 0.011(5) 0.007(4)
C25 0.035(6) 0.034(6) 0.056(7) -0.002(5) 0.017(5) 0.001(5)
C26 0.035(6) 0.025(5) 0.074(8) 0.002(5) 0.027(6) 0.000(5)
C27 0.032(6) 0.031(6) 0.057(7) -0.004(5) 0.020(5) -0.014(5)
C28 0.018(5) 0.040(6) 0.053(7) -0.016(5) 0.010(4) -0.002(4)
C29 0.019(4) 0.013(4) 0.029(5) -0.007(4) 0.004(4) -0.006(4)
C30 0.021(5) 0.027(5) 0.019(5) 0.003(4) 0.002(4) 0.003(4)
C31 0.011(4) 0.029(5) 0.014(4) -0.005(4) -0.004(3) -0.003(4)
C32 0.016(4) 0.031(5) 0.019(5) 0.001(4) -0.010(4) -0.007(4)
C33 0.006(4) 0.034(5) 0.028(5) -0.013(4) -0.001(4) 0.001(4)
C34 0.013(4) 0.039(6) 0.037(6) -0.014(5) -0.004(4) -0.001(4)
C35 0.019(5) 0.038(6) 0.028(5) 0.004(5) -0.009(4) 0.009(4)
C36 0.018(5) 0.041(6) 0.031(5) 0.001(5) -0.012(4) -0.010(4)
C37 0.028(5) 0.030(5) 0.019(5) 0.002(4) -0.015(4) -0.001(4)
C38 0.015(4) 0.037(6) 0.020(5) -0.003(4) 0.004(4) 0.006(4)
C39 0.018(4) 0.035(6) 0.023(5) 0.001(4) 0.001(4) -0.003(4)
C40 0.014(4) 0.031(5) 0.022(5) -0.004(4) -0.007(4) 0.004(4)
C41 0.029(5) 0.018(5) 0.020(5) 0.005(4) 0.003(4) -0.002(4)
C42 0.018(4) 0.036(5) 0.016(4) 0.010(4) -0.004(4) -0.005(4)
C43 0.033(5) 0.026(5) 0.025(5) 0.001(4) -0.005(4) -0.017(4)
C44 0.032(5) 0.023(5) 0.016(5) 0.005(4) -0.005(4) -0.011(4)
C45 0.037(6) 0.020(5) 0.030(5) 0.001(4) -0.005(4) -0.006(4)
C46 0.052(7) 0.034(6) 0.014(5) 0.001(4) 0.008(4) -0.009(5)
C47 0.051(7) 0.029(6) 0.024(5) -0.005(4) 0.010(5) 0.005(5)
C48 0.022(5) 0.017(4) 0.025(5) 0.005(4) 0.004(4) -0.005(4)
C49 0.037(5) 0.011(4) 0.020(4) 0.011(4) -0.008(4) -0.002(4)
C50 0.019(4) 0.018(4) 0.015(4) 0.004(3) -0.006(3) -0.007(4)
C51 0.022(5) 0.011(4) 0.025(5) 0.006(4) -0.003(4) -0.002(4)
C52 0.015(4) 0.017(4) 0.020(5) -0.003(4) 0.004(4) 0.003(3)
C53 0.014(4) 0.021(5) 0.036(5) -0.001(4) -0.005(4) -0.002(4)
C54 0.035(6) 0.038(6) 0.034(6) -0.003(5) -0.006(4) 0.009(5)
C55 0.020(5) 0.056(7) 0.037(6) 0.002(5) 0.007(4) -0.003(5)
C56 0.030(5) 0.025(5) 0.027(5) 0.009(4) -0.001(4) -0.006(4)
C57 0.024(5) 0.017(5) 0.027(5) -0.015(4) -0.002(4) 0.001(4)
C58 0.029(5) 0.023(5) 0.026(5) -0.008(4) 0.014(4) 0.006(4)
C59 0.023(5) 0.018(5) 0.027(5) 0.003(4) -0.002(4) 0.004(4)
C60 0.034(5) 0.019(5) 0.013(4) 0.001(4) -0.002(4) 0.000(4)
C61 0.041(6) 0.035(6) 0.029(6) -0.007(5) 0.013(5) -0.004(5)
C62 0.071(9) 0.039(7) 0.038(7) 0.000(5) 0.024(6) -0.013(6)
C63 0.045(8) 0.055(8) 0.076(10) -0.032(7) 0.033(7) -0.028(6)
C64 0.024(6) 0.056(8) 0.083(10) -0.022(8) 0.007(6) -0.019(5)
C65 0.016(5) 0.029(5) 0.050(6) -0.029(5) 0.003(4) -0.007(4)
C66 0.044(6) 0.019(5) 0.043(6) -0.013(5) -0.022(5) -0.001(5)
C67 0.027(6) 0.055(8) 0.071(9) -0.016(7) -0.037(6) 0.018(5)
C68 0.069(10) 0.058(9) 0.103(13) -0.029(9) -0.054(10) 0.034(8)
C69 0.086(10) 0.020(6) 0.050(7) -0.010(5) -0.027(7) 0.015(6)
C70 0.043(6) 0.025(5) 0.056(7) -0.012(5) -0.022(6) 0.004(5)
Cu2 0.0213(8) 0.0550(11) 0.0190(8) 0.000 0.000 -0.0028(8)
P3 0.0196(12) 0.0436(15) 0.0216(12) -0.0004(11) 0.0030(10) 0.0084(11)
S4 0.0243(12) 0.0334(13) 0.0304(13) -0.0026(10) -0.0009(10) 0.0084(10)
S5 0.0169(17) 0.111(4) 0.0168(18) 0.000 0.000 0.011(2)
O7 0.019(3) 0.048(4) 0.015(3) 0.001(3) 0.004(2) 0.004(3)
O8 0.023(3) 0.056(5) 0.031(4) 0.006(3) 0.009(3) 0.019(3)
O9 0.019(3) 0.043(4) 0.016(3) -0.004(3) -0.009(2) 0.013(3)
C71 0.030(5) 0.024(5) 0.042(6) -0.001(4) 0.003(4) 0.000(4)
C72 0.018(5) 0.044(6) 0.024(5) 0.004(4) 0.001(4) 0.011(4)
C73 0.022(5) 0.035(6) 0.039(6) -0.007(5) 0.015(4) 0.007(4)
C74 0.035(5) 0.016(5) 0.018(5) 0.002(4) -0.004(4) -0.001(4)
C75 0.041(6) 0.022(5) 0.032(6) 0.002(4) 0.011(5) -0.002(4)
C76 0.025(5) 0.038(6) 0.028(5) 0.005(4) -0.006(4) -0.006(4)
C77 0.043(6) 0.033(6) 0.019(5) 0.005(4) -0.010(4) -0.003(5)
C78 0.019(5) 0.043(6) 0.045(6) 0.000(5) -0.019(4) 0.009(4)
C79 0.023(5) 0.021(5) 0.026(5) 0.003(4) -0.001(4) -0.007(4)
C80 0.018(4) 0.026(5) 0.035(5) 0.009(4) 0.007(4) 0.001(4)
C81 0.017(5) 0.034(5) 0.033(6) -0.001(4) -0.005(4) 0.015(4)
C82 0.040(6) 0.032(6) 0.055(7) -0.018(5) -0.012(5) 0.017(5)
C83 0.034(6) 0.036(6) 0.059(7) -0.011(6) -0.008(5) 0.013(5)
C84 0.047(5) 0.046(5) 0.072(6) 0.003(5) -0.011(5) 0.010(5)
C85 0.044(5) 0.046(5) 0.089(6) -0.013(5) -0.010(5) 0.010(4)
C86 0.046(5) 0.045(5) 0.074(6) -0.026(5) -0.024(5) 0.014(4)
C87 0.049(7) 0.046(7) 0.078(9) -0.028(7) -0.035(6) 0.039(6)
C88 0.064(9) 0.091(11) 0.042(8) -0.009(8) -0.030(7) 0.065(8)
C89 0.062(8) 0.055(8) 0.047(7) -0.017(6) -0.019(6) 0.037(7)
C90 0.016(5) 0.048(7) 0.039(6) -0.011(5) -0.009(4) 0.020(5)
C91 0.016(4) 0.038(6) 0.009(4) 0.002(4) -0.004(3) 0.011(4)
C92 0.017(4) 0.041(6) 0.020(5) -0.001(4) -0.004(4) -0.004(4)
C93 0.026(5) 0.042(6) 0.022(5) -0.001(4) 0.000(4) 0.003(4)
C94 0.023(5) 0.039(6) 0.027(5) -0.009(5) -0.010(4) -0.005(4)
C95 0.037(5) 0.041(6) 0.020(5) 0.000(4) -0.005(4) -0.008(5)
C96 0.078(9) 0.037(7) 0.053(7) 0.013(6) -0.042(7) -0.008(6)
C97 0.042(7) 0.060(8) 0.053(8) 0.023(6) -0.025(6) -0.029(6)
C98 0.034(6) 0.070(8) 0.022(5) 0.028(5) -0.007(4) -0.025(6)
C99 0.008(4) 0.053(6) 0.022(5) 0.003(5) -0.005(4) -0.014(4)
C100 0.010(4) 0.061(7) 0.025(5) -0.008(5) 0.004(4) -0.018(4)
N3 0.030(5) 0.030(5) 0.026(5) 0.003(4) 0.001(4) 0.000(4)
N4 0.042(6) 0.036(6) 0.039(6) 0.009(5) 0.000(5) -0.001(4)
C101 0.024(5) 0.025(6) 0.020(5) 0.003(4) -0.004(4) -0.001(4)
C102 0.043(6) 0.043(6) 0.044(7) 0.004(5) 0.001(5) -0.002(5)
C103 0.038(6) 0.039(6) 0.036(6) 0.000(5) -0.002(5) 0.004(5)
C104 0.024(6) 0.026(6) 0.022(6) -0.005(5) -0.002(5) -0.002(5)
C105 0.025(6) 0.022(6) 0.025(6) -0.002(4) -0.004(4) -0.004(4)
C106 0.026(4) 0.023(4) 0.017(4) 0.000 0.000 0.000(4)
C107 0.033(6) 0.034(6) 0.028(6) -0.003(4) 0.004(4) -0.002(4)
C108 0.048(7) 0.048(7) 0.047(7) 0.000(5) 0.008(5) 0.001(5)
C109 0.030(7) 0.032(7) 0.031(7) 0.002(5) 0.001(5) -0.001(5)
C110 0.033(6) 0.034(6) 0.036(6) 0.005(5) -0.001(5) 0.004(5)

loop_
_atom_type_symbol
_atom_type_description
_atom_type_scat_dispersion_real
_atom_type_scat_dispersion_imag
_atom_type_scat_source
C C 0.0033 0.0016 'International Tables Vol C Tables 4.2.6.8 and 6.1.1.4'
H H 0.0000 0.0000 'International Tables Vol C Tables 4.2.6.8 and 6.1.1.4'
N N 0.0061 0.0033 'International Tables Vol C Tables 4.2.6.8 and 6.1.1.4'
O O 0.0106 0.0060 'International Tables Vol C Tables 4.2.6.8 and 6.1.1.4'
P P 0.1023 0.0942 'International Tables Vol C Tables 4.2.6.8 and 6.1.1.4'
S S 0.1246 0.1234 'International Tables Vol C Tables 4.2.6.8 and 6.1.1.4'
Cu Cu 0.3201 1.2651 'International Tables Vol C Tables 4.2.6.8 and 6.1.1.4'
I I -0.4742 1.8119 'International Tables Vol C Tables 4.2.6.8 and 6.1.1.4'

loop_
_geom_angle_atom_site_label_1
_geom_angle_atom_site_label_2
_geom_angle_atom_site_label_3
_geom_angle
_geom_angle_site_symmetry_1
_geom_angle_site_symmetry_3
_geom_angle_publ_flag
I1 I2 I3 178.67(4) . . ?
N2 Cu1 N1 81.1(3) . . ?
N2 Cu1 P1 112.2(2) . . ?
N1 Cu1 P1 113.0(2) . . ?
N2 Cu1 P2 114.7(2) . . ?
N1 Cu1 P2 115.2(2) . . ?
P1 Cu1 P2 115.88(8) . . ?
C10 S1 C11 102.3(4) . . ?
C31 S2 C30 105.4(4) . . ?
C50 S3 C51 102.4(4) . . ?
O1 P1 O2 101.8(3) . . ?
O1 P1 O3 97.1(3) . . ?
O2 P1 O3 97.9(3) . . ?
O1 P1 Cu1 123.7(3) . . ?
O2 P1 Cu1 117.7(2) . . ?
O3 P1 Cu1 114.0(2) . . ?
O4 P2 O5 96.1(3) . . ?
O4 P2 O6 98.6(3) . . ?
O5 P2 O6 102.4(3) . . ?
O4 P2 Cu1 115.9(2) . . ?
O5 P2 Cu1 122.7(2) . . ?
O6 P2 Cu1 116.7(2) . . ?
C1 O1 P1 123.7(5) . . ?
C20 O2 P1 123.2(5) . . ?
C21 O3 P1 120.4(5) . . ?
C40 O4 P2 119.5(5) . . ?
C41 O5 P2 121.1(5) . . ?
C60 O6 P2 121.5(5) . . ?
C61 N1 C65 121.1(8) . . ?
C61 N1 Cu1 126.7(7) . . ?
C65 N1 Cu1 112.0(6) . . ?
C70 N2 C66 118.8(8) . . ?
C70 N2 Cu1 128.1(7) . . ?
C66 N2 Cu1 112.9(6) . . ?
C2 C1 O1 118.3(7) . . ?
C2 C1 C10 122.1(8) . . ?
O1 C1 C10 119.6(8) . . ?
C3 C2 C1 120.4(9) . . ?
C3 C2 H2 119.8 . . ?
C1 C2 H2 119.8 . . ?
C2 C3 C4 120.4(8) . . ?
C2 C3 H3 119.8 . . ?
C4 C3 H3 119.8 . . ?
C9 C4 C5 120.5(8) . . ?
C9 C4 C3 118.6(8) . . ?
C5 C4 C3 120.8(8) . . ?
C6 C5 C4 120.8(9) . . ?
C6 C5 H5 119.6 . . ?
C4 C5 H5 119.6 . . ?
C5 C6 C7 119.7(8) . . ?
C5 C6 H6 120.2 . . ?
C7 C6 H6 120.2 . . ?
C8 C7 C6 121.4(9) . . ?
C8 C7 H7 119.3 . . ?
C6 C7 H7 119.3 . . ?
C7 C8 C9 119.6(9) . . ?
C7 C8 H8 120.2 . . ?
C9 C8 H8 120.2 . . ?
C4 C9 C10 121.2(8) . . ?
C4 C9 C8 118.0(8) . . ?
C10 C9 C8 120.8(8) . . ?
C1 C10 C9 117.2(8) . . ?
C1 C10 S1 118.2(7) . . ?
C9 C10 S1 124.6(7) . . ?
C20 C11 C12 119.3(8) . . ?
C20 C11 S1 121.2(6) . . ?
C12 C11 S1 119.3(7) . . ?
C11 C12 C13 123.7(8) . . ?
C11 C12 C17 118.8(8) . . ?
C13 C12 C17 117.4(8) . . ?
C14 C13 C12 121.8(9) . . ?
C14 C13 H13 119.1 . . ?
C12 C13 H13 119.1 . . ?
C13 C14 C15 119.9(9) . . ?
C13 C14 H14 120.0 . . ?
C15 C14 H14 120.0 . . ?
C16 C15 C14 122.1(9) . . ?
C16 C15 H15 119.0 . . ?
C14 C15 H15 119.0 . . ?
C15 C16 C17 119.5(9) . . ?
C15 C16 H16 120.2 . . ?
C17 C16 H16 120.2 . . ?
C18 C17 C16 122.5(9) . . ?
C18 C17 C12 118.3(8) . . ?
C16 C17 C12 119.2(9) . . ?
C19 C18 C17 122.1(9) . . ?
C19 C18 H18 118.9 . . ?
C17 C18 H18 118.9 . . ?
C18 C19 C20 120.3(8) . . ?
C18 C19 H19 119.9 . . ?
C20 C19 H19 119.9 . . ?
O2 C20 C11 123.1(7) . . ?
O2 C20 C19 116.1(7) . . ?
C11 C20 C19 120.8(7) . . ?
C30 C21 O3 118.0(8) . . ?
C30 C21 C22 121.4(8) . . ?
O3 C21 C22 120.5(8) . . ?
C23 C22 C21 120.5(9) . . ?
C23 C22 H22 119.8 . . ?
C21 C22 H22 119.8 . . ?
C22 C23 C24 121.4(9) . . ?
C22 C23 H23 119.3 . . ?
C24 C23 H23 119.3 . . ?
C25 C24 C29 118.9(9) . . ?
C25 C24 C23 123.6(10) . . ?
C29 C24 C23 117.5(9) . . ?
C26 C25 C24 121.9(11) . . ?
C26 C25 H25 119.0 . . ?
C24 C25 H25 119.0 . . ?
C25 C26 C27 121.7(10) . . ?
C25 C26 H26 119.2 . . ?
C27 C26 H26 119.2 . . ?
C28 C27 C26 117.0(10) . . ?
C28 C27 H27 121.5 . . ?
C26 C27 H27 121.5 . . ?
C27 C28 C29 123.5(10) . . ?
C27 C28 H28 118.3 . . ?
C29 C28 H28 118.3 . . ?
C24 C29 C30 119.6(8) . . ?
C24 C29 C28 116.8(8) . . ?
C30 C29 C28 123.6(9) . . ?
C21 C30 C29 119.5(8) . . ?
C21 C30 S2 122.6(7) . . ?
C29 C30 S2 117.4(7) . . ?
C40 C31 C32 119.6(8) . . ?
C40 C31 S2 123.1(7) . . ?
C32 C31 S2 117.0(6) . . ?
C33 C32 C37 118.8(8) . . ?
C33 C32 C31 123.9(8) . . ?
C37 C32 C31 117.3(8) . . ?
C34 C33 C32 120.3(8) . . ?
C34 C33 H33 119.9 . . ?
C32 C33 H33 119.9 . . ?
C33 C34 C35 119.9(8) . . ?
C33 C34 H34 120.0 . . ?
C35 C34 H34 120.0 . . ?
C36 C35 C34 121.5(9) . . ?
C36 C35 H35 119.2 . . ?
C34 C35 H35 119.2 . . ?
C35 C36 C37 121.0(9) . . ?
C35 C36 H36 119.5 . . ?
C37 C36 H36 119.5 . . ?
C36 C37 C32 118.0(8) . . ?
C36 C37 C38 121.8(8) . . ?
C32 C37 C38 120.2(8) . . ?
C39 C38 C37 119.2(8) . . ?
C39 C38 H38 120.4 . . ?
C37 C38 H38 120.4 . . ?
C38 C39 C40 121.0(8) . . ?
C38 C39 H39 119.5 . . ?
C40 C39 H39 119.5 . . ?
C31 C40 C39 122.5(8) . . ?
C31 C40 O4 118.5(8) . . ?
C39 C40 O4 118.8(7) . . ?
C50 C41 O5 119.3(7) . . ?
C50 C41 C42 123.4(8) . . ?
O5 C41 C42 117.2(7) . . ?
C43 C42 C41 117.5(8) . . ?
C43 C42 H42 121.3 . . ?
C41 C42 H42 121.3 . . ?
C42 C43 C44 122.1(8) . . ?
C42 C43 H43 119.0 . . ?
C44 C43 H43 119.0 . . ?
C45 C44 C43 122.3(8) . . ?
C45 C44 C49 118.0(8) . . ?
C43 C44 C49 119.8(8) . . ?
C46 C45 C44 122.7(9) . . ?
C46 C45 H45 118.7 . . ?
C44 C45 H45 118.7 . . ?
C45 C46 C47 117.7(9) . . ?
C45 C46 H46 121.2 . . ?
C47 C46 H46 121.2 . . ?
C48 C47 C46 121.1(10) . . ?
C48 C47 H47 119.5 . . ?
C46 C47 H47 119.5 . . ?
C47 C48 C49 122.6(9) . . ?
C47 C48 H48 118.7 . . ?
C49 C48 H48 118.7 . . ?
C48 C49 C50 125.1(8) . . ?
C48 C49 C44 117.8(8) . . ?
C50 C49 C44 117.1(8) . . ?
C41 C50 C49 120.1(7) . . ?
C41 C50 S3 119.3(6) . . ?
C49 C50 S3 120.7(6) . . ?
C60 C51 C52 119.9(7) . . ?
C60 C51 S3 122.4(6) . . ?
C52 C51 S3 117.5(6) . . ?
C53 C52 C57 119.3(8) . . ?
C53 C52 C51 124.4(8) . . ?
C57 C52 C51 116.3(7) . . ?
C54 C53 C52 121.5(9) . . ?
C54 C53 H53 119.3 . . ?
C52 C53 H53 119.3 . . ?
C53 C54 C55 119.9(9) . . ?
C53 C54 H54 120.0 . . ?
C55 C54 H54 120.0 . . ?
C56 C55 C54 119.4(9) . . ?
C56 C55 H55 120.3 . . ?
C54 C55 H55 120.3 . . ?
C55 C56 C57 121.7(9) . . ?
C55 C56 H56 119.2 . . ?
C57 C56 H56 119.2 . . ?
C56 C57 C58 121.1(8) . . ?
C56 C57 C52 118.0(8) . . ?
C58 C57 C52 120.9(8) . . ?
C59 C58 C57 120.3(9) . . ?
C59 C58 H58 119.9 . . ?
C57 C58 H58 119.9 . . ?
C58 C59 C60 119.7(8) . . ?
C58 C59 H59 120.2 . . ?
C60 C59 H59 120.1 . . ?
C51 C60 C59 122.4(8) . . ?
C51 C60 O6 121.0(7) . . ?
C59 C60 O6 116.4(7) . . ?
N1 C61 C62 121.6(11) . . ?
N1 C61 H61 119.2 . . ?
C62 C61 H61 119.2 . . ?
C61 C62 C63 119.9(11) . . ?
C61 C62 H62 120.1 . . ?
C63 C62 H62 120.1 . . ?
C64 C63 C62 116.7(10) . . ?
C64 C63 H63 121.7 . . ?
C62 C63 H63 121.7 . . ?
C63 C64 C65 121.7(11) . . ?
C63 C64 H64 119.2 . . ?
C65 C64 H64 119.2 . . ?
N1 C65 C64 119.0(10) . . ?
N1 C65 C66 116.7(9) . . ?
C64 C65 C66 124.3(10) . . ?
N2 C66 C67 120.8(10) . . ?
N2 C66 C65 117.0(9) . . ?
C67 C66 C65 122.2(11) . . ?
C68 C67 C66 117.0(12) . . ?
C68 C67 H67 121.5 . . ?
C66 C67 H67 121.5 . . ?
C67 C68 C69 123.2(12) . . ?
C67 C68 H68 118.4 . . ?
C69 C68 H68 118.4 . . ?
C70 C69 C68 114.2(12) . . ?
C70 C69 H69 122.9 . . ?
C68 C69 H69 122.9 . . ?
N2 C70 C69 125.8(11) . . ?
N2 C70 H70 117.1 . . ?
C69 C70 H70 117.1 . . ?
N4 Cu2 N3 79.2(5) . . ?
N4 Cu2 P3 115.5(4) . 2_765 ?
N3 Cu2 P3 114.6(4) . 2_765 ?
N4 Cu2 P3 117.4(4) . . ?
N3 Cu2 P3 99.1(4) . . ?
P3 Cu2 P3 121.08(14) 2_765 . ?
O8 P3 O9 98.1(3) . . ?
O8 P3 O7 101.8(4) . . ?
O9 P3 O7 97.3(3) . . ?
O8 P3 Cu2 120.9(3) . . ?
O9 P3 Cu2 118.6(3) . . ?
O7 P3 Cu2 116.0(2) . . ?
C80 S4 C81 104.2(4) . . ?
C100 S5 C100 107.8(6) 2_765 . ?
C71 O7 P3 122.2(6) . . ?
C90 O8 P3 120.1(5) . . ?
C91 O9 P3 115.7(5) . . ?
O7 C71 C72 117.2(8) . . ?
O7 C71 C80 121.0(8) . . ?
C72 C71 C80 121.8(9) . . ?
C73 C72 C71 120.4(9) . . ?
C73 C72 H72 119.8 . . ?
C71 C72 H72 119.8 . . ?
C72 C73 C74 122.2(8) . . ?
C72 C73 H73 118.9 . . ?
C74 C73 H73 118.9 . . ?
C75 C74 C73 123.4(8) . . ?
C75 C74 C79 118.6(8) . . ?
C73 C74 C79 117.8(8) . . ?
C76 C75 C74 122.6(9) . . ?
C76 C75 H75 118.7 . . ?
C74 C75 H75 118.7 . . ?
C75 C76 C77 118.9(9) . . ?
C75 C76 H76 120.5 . . ?
C77 C76 H76 120.5 . . ?
C78 C77 C76 121.2(9) . . ?
C78 C77 H77 119.4 . . ?
C76 C77 H77 119.4 . . ?
C77 C78 C79 121.0(9) . . ?
C77 C78 H78 119.5 . . ?
C79 C78 H78 119.5 . . ?
C78 C79 C80 122.9(8) . . ?
C78 C79 C74 117.4(8) . . ?
C80 C79 C74 119.6(8) . . ?
C71 C80 C79 117.8(8) . . ?
C71 C80 S4 123.8(7) . . ?
C79 C80 S4 118.2(7) . . ?
C90 C81 C82 117.8(9) . . ?
C90 C81 S4 120.1(8) . . ?
C82 C81 S4 122.1(7) . . ?
C83 C82 C81 121.7(9) . . ?
C83 C82 C87 121.2(10) . . ?
C81 C82 C87 117.1(11) . . ?
C82 C83 C84 120.2(10) . . ?
C82 C83 H83 119.9 . . ?
C84 C83 H83 119.9 . . ?
C85 C84 C83 115.5(12) . . ?
C85 C84 H84 122.3 . . ?
C83 C84 H84 122.3 . . ?
C86 C85 C84 124.3(12) . . ?
C86 C85 H85 117.9 . . ?
C84 C85 H85 117.9 . . ?
C85 C86 C87 123.9(12) . . ?
C85 C86 H86 118.0 . . ?
C87 C86 H86 118.0 . . ?
C88 C87 C86 124.6(12) . . ?
C88 C87 C82 120.4(12) . . ?
C86 C87 C82 114.9(13) . . ?
C89 C88 C87 120.5(12) . . ?
C89 C88 H88 119.8 . . ?
C87 C88 H88 119.8 . . ?
C88 C89 C90 119.5(13) . . ?
C88 C89 H89 120.3 . . ?
C90 C89 H89 120.3 . . ?
C81 C90 O8 118.3(8) . . ?
C81 C90 C89 124.5(11) . . ?
O8 C90 C89 117.2(10) . . ?
C100 C91 O9 122.1(8) . . ?
C100 C91 C92 120.7(8) . . ?
O9 C91 C92 117.2(8) . . ?
C93 C92 C91 118.6(8) . . ?
C93 C92 H92 120.7 . . ?
C91 C92 H92 120.7 . . ?
C92 C93 C94 121.3(9) . . ?
C92 C93 H93 119.3 . . ?
C94 C93 H93 119.3 . . ?
C93 C94 C95 120.1(9) . . ?
C93 C94 C99 119.7(9) . . ?
C95 C94 C99 120.1(9) . . ?
C96 C95 C94 119.6(10) . . ?
C96 C95 H95 120.2 . . ?
C94 C95 H95 120.2 . . ?
C95 C96 C97 121.8(11) . . ?
C95 C96 H96 119.1 . . ?
C97 C96 H96 119.1 . . ?
C98 C97 C96 118.0(11) . . ?
C98 C97 H97 121.0 . . ?
C96 C97 H97 121.0 . . ?
C97 C98 C99 125.2(11) . . ?
C97 C98 H98 117.4 . . ?
C99 C98 H98 117.4 . . ?
C100 C99 C94 119.9(8) . . ?
C100 C99 C98 124.9(9) . . ?
C94 C99 C98 115.2(9) . . ?
C91 C100 C99 119.8(8) . . ?
C91 C100 S5 120.0(8) . . ?
C99 C100 S5 119.1(7) . . ?
C105 N3 C101 115.5(9) . . ?
C105 N3 Cu2 114.8(8) . . ?
C101 N3 Cu2 129.6(9) . . ?
C110 N4 C106 124.4(10) . . ?
C110 N4 Cu2 120.6(10) . . ?
C106 N4 Cu2 114.6(7) . . ?
N3 C101 C102 125.0(14) . . ?
N3 C101 H10A 118.8 . . ?
C102 C101 H10A 116.2 . . ?
C101 C102 C103 116.6(17) . . ?
C101 C102 H10B 123.9 . . ?
C103 C102 H10B 119.5 . . ?
C102 C103 C104 121.5(19) . . ?
C102 C103 H10C 119.6 . . ?
C104 C103 H10C 118.9 . . ?
C105 C104 C103 114.9(17) . . ?
C105 C104 H10D 123.1 . . ?
C103 C104 H10D 122.0 . . ?
N3 C105 C104 126.2(12) . . ?
N3 C105 C106 114.6(10) . . ?
C104 C105 C106 119.2(12) . . ?
N4 C106 C107 117.5(8) . . ?
N4 C106 C105 116.1(9) . . ?
C107 C106 C105 126.2(10) . . ?
C108 C107 C106 119.5(15) . . ?
C108 C107 H10E 120.8 . . ?
C106 C107 H10E 119.7 . . ?
C107 C108 C109 121(2) . . ?
C107 C108 H10F 118.0 . . ?
C109 C108 H10F 120.7 . . ?
C110 C109 C108 116(2) . . ?
C110 C109 H10G 123.5 . . ?
C108 C109 H10G 120.5 . . ?
N4 C110 C109 121.3(17) . . ?
N4 C110 H11A 121.1 . . ?
C109 C110 H11A 117.6 . . ?

loop_
_geom_bond_atom_site_label_1
_geom_bond_atom_site_label_2
_geom_bond_distance
_geom_bond_site_symmetry_2
_geom_bond_publ_flag
I1 I2 2.8388(13) . ?
I2 I3 2.8613(15) . ?
Cu1 N2 2.045(7) . ?
Cu1 N1 2.061(7) . ?
Cu1 P1 2.220(2) . ?
Cu1 P2 2.223(2) . ?
S1 C10 1.752(8) . ?
S1 C11 1.768(9) . ?
S2 C31 1.781(8) . ?
S2 C30 1.789(9) . ?
S3 C50 1.782(8) . ?
S3 C51 1.785(8) . ?
P1 O1 1.590(6) . ?
P1 O2 1.618(6) . ?
P1 O3 1.627(6) . ?
P2 O4 1.605(6) . ?
P2 O5 1.606(6) . ?
P2 O6 1.621(6) . ?
O1 C1 1.393(10) . ?
O2 C20 1.375(9) . ?
O3 C21 1.384(10) . ?
O4 C40 1.420(10) . ?
O5 C41 1.409(10) . ?
O6 C60 1.411(10) . ?
N1 C61 1.330(12) . ?
N1 C65 1.343(12) . ?
N2 C70 1.314(13) . ?
N2 C66 1.330(12) . ?
C1 C2 1.388(12) . ?
C1 C10 1.398(11) . ?
C2 C3 1.360(13) . ?
C2 H2 0.9500 . ?
C3 C4 1.421(13) . ?
C3 H3 0.9500 . ?
C4 C9 1.405(13) . ?
C4 C5 1.414(12) . ?
C5 C6 1.359(13) . ?
C5 H5 0.9500 . ?
C6 C7 1.415(13) . ?
C6 H6 0.9500 . ?
C7 C8 1.370(13) . ?
C7 H7 0.9500 . ?
C8 C9 1.448(13) . ?
C8 H8 0.9500 . ?
C9 C10 1.416(12) . ?
C11 C20 1.375(11) . ?
C11 C12 1.427(12) . ?
C12 C13 1.436(13) . ?
C12 C17 1.451(13) . ?
C13 C14 1.357(12) . ?
C13 H13 0.9500 . ?
C14 C15 1.400(14) . ?
C14 H14 0.9500 . ?
C15 C16 1.374(15) . ?
C15 H15 0.9500 . ?
C16 C17 1.426(13) . ?
C16 H16 0.9500 . ?
C17 C18 1.395(13) . ?
C18 C19 1.345(12) . ?
C18 H18 0.9500 . ?
C19 C20 1.417(11) . ?
C19 H19 0.9500 . ?
C21 C30 1.376(12) . ?
C21 C22 1.384(12) . ?
C22 C23 1.362(13) . ?
C22 H22 0.9500 . ?
C23 C24 1.429(14) . ?
C23 H23 0.9500 . ?
C24 C25 1.386(14) . ?
C24 C29 1.427(13) . ?
C25 C26 1.366(15) . ?
C25 H25 0.9500 . ?
C26 C27 1.398(16) . ?
C26 H26 0.9500 . ?
C27 C28 1.378(14) . ?
C27 H27 0.9500 . ?
C28 C29 1.427(12) . ?
C28 H28 0.9500 . ?
C29 C30 1.426(12) . ?
C31 C40 1.354(12) . ?
C31 C32 1.440(12) . ?
C32 C33 1.411(12) . ?
C32 C37 1.434(12) . ?
C33 C34 1.369(13) . ?
C33 H33 0.9500 . ?
C34 C35 1.415(13) . ?
C34 H34 0.9500 . ?
C35 C36 1.318(13) . ?
C35 H35 0.9500 . ?
C36 C37 1.428(13) . ?
C36 H36 0.9500 . ?
C37 C38 1.435(12) . ?
C38 C39 1.349(13) . ?
C38 H38 0.9500 . ?
C39 C40 1.394(12) . ?
C39 H39 0.9500 . ?
C41 C50 1.373(12) . ?
C41 C42 1.413(12) . ?
C42 C43 1.368(12) . ?
C42 H42 0.9500 . ?
C43 C44 1.424(13) . ?
C43 H43 0.9500 . ?
C44 C45 1.409(12) . ?
C44 C49 1.441(12) . ?
C45 C46 1.375(13) . ?
C45 H45 0.9500 . ?
C46 C47 1.413(14) . ?
C46 H46 0.9500 . ?
C47 C48 1.347(12) . ?
C47 H47 0.9500 . ?
C48 C49 1.393(12) . ?
C48 H48 0.9500 . ?
C49 C50 1.431(11) . ?
C51 C60 1.382(12) . ?
C51 C52 1.448(11) . ?
C52 C53 1.368(12) . ?
C52 C57 1.433(12) . ?
C53 C54 1.354(13) . ?
C53 H53 0.9500 . ?
C54 C55 1.422(14) . ?
C54 H54 0.9500 . ?
C55 C56 1.347(13) . ?
C55 H55 0.9500 . ?
C56 C57 1.397(12) . ?
C56 H56 0.9500 . ?
C57 C58 1.434(13) . ?
C58 C59 1.358(12) . ?
C58 H58 0.9500 . ?
C59 C60 1.394(12) . ?
C59 H59 0.9500 . ?
C61 C62 1.385(14) . ?
C61 H61 0.9500 . ?
C62 C63 1.396(18) . ?
C62 H62 0.9500 . ?
C63 C64 1.389(18) . ?
C63 H63 0.9500 . ?
C64 C65 1.398(14) . ?
C64 H64 0.9500 . ?
C65 C66 1.459(13) . ?
C66 C67 1.432(13) . ?
C67 C68 1.34(2) . ?
C67 H67 0.9500 . ?
C68 C69 1.39(2) . ?
C68 H68 0.9500 . ?
C69 C70 1.375(15) . ?
C69 H69 0.9500 . ?
C70 H70 0.9500 . ?
Cu2 N4 2.040(7) . ?
Cu2 N3 2.063(6) . ?
Cu2 P3 2.194(3) 2_765 ?
Cu2 P3 2.194(3) . ?
P3 O8 1.612(7) . ?
P3 O9 1.619(6) . ?
P3 O7 1.632(6) . ?
S4 C80 1.762(8) . ?
S4 C81 1.765(9) . ?
S5 C100 1.786(9) 2_765 ?
S5 C100 1.786(9) . ?
O7 C71 1.387(11) . ?
O8 C90 1.390(12) . ?
O9 C91 1.384(10) . ?
C71 C72 1.398(12) . ?
C71 C80 1.408(13) . ?
C72 C73 1.353(12) . ?
C72 H72 0.9500 . ?
C73 C74 1.416(13) . ?
C73 H73 0.9500 . ?
C74 C75 1.395(13) . ?
C74 C79 1.458(12) . ?
C75 C76 1.341(13) . ?
C75 H75 0.9500 . ?
C76 C77 1.429(13) . ?
C76 H76 0.9500 . ?
C77 C78 1.349(13) . ?
C77 H77 0.9500 . ?
C78 C79 1.415(12) . ?
C78 H78 0.9500 . ?
C79 C80 1.437(13) . ?
C81 C90 1.354(13) . ?
C81 C82 1.444(14) . ?
C82 C83 1.411(15) . ?
C82 C87 1.450(15) . ?
C83 C84 1.444(16) . ?
C83 H83 0.9500 . ?
C84 C85 1.430(17) . ?
C84 H84 0.9500 . ?
C85 C86 1.283(17) . ?
C85 H85 0.9500 . ?
C86 C87 1.429(18) . ?
C86 H86 0.9500 . ?
C87 C88 1.409(18) . ?
C88 C89 1.335(18) . ?
C88 H88 0.9500 . ?
C89 C90 1.397(14) . ?
C89 H89 0.9500 . ?
C91 C100 1.378(12) . ?
C91 C92 1.441(12) . ?
C92 C93 1.380(13) . ?
C92 H92 0.9500 . ?
C93 C94 1.389(13) . ?
C93 H93 0.9500 . ?
C94 C95 1.403(14) . ?
C94 C99 1.420(13) . ?
C95 C96 1.389(15) . ?
C95 H95 0.9500 . ?
C96 C97 1.398(18) . ?
C96 H96 0.9500 . ?
C97 C98 1.309(16) . ?
C97 H97 0.9500 . ?
C98 C99 1.452(13) . ?
C98 H98 0.9500 . ?
C99 C100 1.401(14) . ?
N3 C105 1.338(11) . ?
N3 C101 1.346(11) . ?
N4 C110 1.320(11) . ?
N4 C106 1.336(10) . ?
C101 C102 1.391(12) . ?
C101 H10A 0.9602 . ?
C102 C103 1.394(12) . ?
C102 H10B 0.9598 . ?
C103 C104 1.401(12) . ?
C103 H10C 0.9601 . ?
C104 C105 1.405(12) . ?
C104 H10D 0.9599 . ?
C105 C106 1.466(11) . ?
C106 C107 1.403(11) . ?
C107 C108 1.390(12) . ?
C107 H10E 0.9600 . ?
C108 C109 1.399(12) . ?
C108 H10F 0.9599 . ?
C109 C110 1.403(12) . ?
C109 H10G 0.9603 . ?
C110 H11A 0.9599 . ?
